data_4334204
loop_
_publ_author_name
'Matthew B. Chambers'
'Stanislav Groysman'
'Dino Villagr\'an'
'Daniel G. Nocera'

_publ_section_title
;
 Iron in a Trigonal Tris(alkoxide) Ligand Environment
;
_journal_name_full 'Inorganic Chemistry'
_journal_page_first 3159
_journal_page_last 3169
_journal_paper_doi 10.1021/ic302634q
_journal_volume 52
_journal_year 2013
_chemical_formula_moiety 'C30 H64 Fe Li O4'
_chemical_formula_sum 'C30 H64 Fe Li O4'
_chemical_formula_weight 551.60
_chemical_name_common Fe2(Ditox)6(OH)2Li2
_chemical_name_systematic
; 
 ? 
;
_space_group_IT_number 2
_symmetry_cell_setting triclinic
_symmetry_space_group_name_Hall '-P 1'
_symmetry_space_group_name_H-M 'P -1'
_atom_sites_solution_hydrogens geom
_atom_sites_solution_primary direct
_atom_sites_solution_secondary difmap
_audit_creation_method SHELXL-97
_cell_angle_alpha 69.484(2)
_cell_angle_beta 81.278(3)
_cell_angle_gamma 63.207(2)
_cell_formula_units_Z 2
_cell_length_a 11.1449(17)
_cell_length_b 11.4631(18)
_cell_length_c 15.124(2)
_cell_measurement_temperature 100(2)
_cell_volume 1615.3(4)
_computing_cell_refinement 'Bruker SAINT'
_computing_data_collection 'Bruker APEX2'
_computing_data_reduction 'Bruker SAINT'
_computing_molecular_graphics 'Bruker SHELXTL'
_computing_publication_material 'Bruker SHELXTL'
_computing_structure_refinement 'SHELXL-97 (Sheldrick, 2008)'
_computing_structure_solution 'SHELXS-97 (Sheldrick, 2008)'
_diffrn_ambient_temperature 100(2)
_diffrn_measured_fraction_theta_full 0.994
_diffrn_measured_fraction_theta_max 0.994
_diffrn_measurement_device_type 'Bruker APEX-II CCD'
_diffrn_measurement_method '\f and \w scans'
_diffrn_radiation_monochromator graphite
_diffrn_radiation_source 'fine-focus sealed tube'
_diffrn_radiation_type MoK\a
_diffrn_radiation_wavelength 0.71073
_diffrn_reflns_av_R_equivalents 0.1006
_diffrn_reflns_av_sigmaI/netI 0.1176
_diffrn_reflns_limit_h_max 13
_diffrn_reflns_limit_h_min -13
_diffrn_reflns_limit_k_max 14
_diffrn_reflns_limit_k_min -14
_diffrn_reflns_limit_l_max 18
_diffrn_reflns_limit_l_min -18
_diffrn_reflns_number 28943
_diffrn_reflns_theta_full 26.41
_diffrn_reflns_theta_max 26.41
_diffrn_reflns_theta_min 2.05
_exptl_absorpt_coefficient_mu 0.496
_exptl_absorpt_correction_T_max 0.9521
_exptl_absorpt_correction_T_min 0.9293
_exptl_absorpt_correction_type empirical
_exptl_absorpt_process_details SADABS
_exptl_crystal_colour yellow
_exptl_crystal_density_diffrn 1.134
_exptl_crystal_description plate
_exptl_crystal_F_000 610
_exptl_crystal_size_max 0.15
_exptl_crystal_size_mid 0.15
_exptl_crystal_size_min 0.10
_refine_diff_density_max 2.035
_refine_diff_density_min -0.469
_refine_diff_density_rms 0.145
_refine_ls_extinction_method none
_refine_ls_goodness_of_fit_ref 1.123
_refine_ls_hydrogen_treatment mixed
_refine_ls_matrix_type full
_refine_ls_number_parameters 350
_refine_ls_number_reflns 6601
_refine_ls_number_restraints 0
_refine_ls_restrained_S_all 1.123
_refine_ls_R_factor_all 0.1245
_refine_ls_R_factor_gt 0.0886
_refine_ls_shift/su_max 0.000
_refine_ls_shift/su_mean 0.000
_refine_ls_structure_factor_coef Fsqd
_refine_ls_weighting_details 'calc w=1/[\s^2^(Fo^2^)+(0.0914P)^2^+16.4403P] where P=(Fo^2^+2Fc^2^)/3'
_refine_ls_weighting_scheme calc
_refine_ls_wR_factor_gt 0.2878
_refine_ls_wR_factor_ref 0.3000
_reflns_number_gt 4247
_reflns_number_total 6601
_reflns_threshold_expression >2sigma(I)
_cod_data_source_file ic302634q_si_002_08.cif
_cod_data_source_block cmpd_7b_Fe(Ditox)(OH)Li_dimer
_cod_database_code 4334204

loop_
_symmetry_equiv_pos_as_xyz
'x, y, z'
'-x, -y, -z'

loop_
_atom_site_label
_atom_site_type_symbol
_atom_site_fract_x
_atom_site_fract_y
_atom_site_fract_z
_atom_site_U_iso_or_equiv
_atom_site_adp_type
_atom_site_occupancy
_atom_site_symmetry_multiplicity
_atom_site_calc_flag
_atom_site_refinement_flags
Fe1 Fe 0.53786(10) 0.89830(10) 0.20546(7) 0.0134(3) Uani 1 1 d .
O3 O 0.5375(5) 1.0756(5) 0.1447(3) 0.0157(10) Uani 1 1 d .
O4 O 0.4623(6) 0.9206(6) 0.0871(3) 0.0184(11) Uani 1 1 d .
O2 O 0.4139(5) 0.8873(5) 0.2958(3) 0.0172(11) Uani 1 1 d .
O1 O 0.7103(5) 0.7679(5) 0.2216(3) 0.0181(11) Uani 1 1 d .
C26 C 0.4575(7) 1.2846(7) 0.1858(5) 0.0174(15) Uani 1 1 d .
C20 C 0.5858(7) 1.1531(7) 0.1741(5) 0.0152(14) Uani 1 1 d .
C21 C 0.6547(8) 1.0628(8) 0.2710(5) 0.0202(15) Uani 1 1 d .
H21A H 0.5965 1.0232 0.3123 0.030 Uiso 1 1 calc R
H21B H 0.6708 1.1193 0.2994 0.030 Uiso 1 1 calc R
H21C H 0.7405 0.9883 0.2630 0.030 Uiso 1 1 calc R
C22 C 0.6980(7) 1.1802(7) 0.1017(5) 0.0181(15) Uani 1 1 d .
C1 C 0.7936(7) 0.6257(7) 0.2372(5) 0.0174(15) Uani 1 1 d .
C5 C 1.0029(8) 0.6531(8) 0.1450(6) 0.0269(17) Uani 1 1 d .
H5A H 1.0703 0.5825 0.1935 0.040 Uiso 1 1 calc R
H5B H 0.9664 0.7418 0.1566 0.040 Uiso 1 1 calc R
H5C H 1.0449 0.6615 0.0827 0.040 Uiso 1 1 calc R
C7 C 0.8635(7) 0.5667(7) 0.3376(5) 0.0200(15) Uani 1 1 d .
C2 C 0.7028(8) 0.5536(8) 0.2414(6) 0.0239(16) Uani 1 1 d .
H2A H 0.6260 0.5836 0.2825 0.036 Uiso 1 1 calc R
H2B H 0.7547 0.4534 0.2665 0.036 Uiso 1 1 calc R
H2C H 0.6702 0.5784 0.1777 0.036 Uiso 1 1 calc R
C10 C 0.3201(7) 0.8440(8) 0.3560(5) 0.0193(15) Uani 1 1 d .
C28 C 0.3787(8) 1.2407(8) 0.2724(5) 0.0273(18) Uani 1 1 d .
H28A H 0.4293 1.2123 0.3297 0.041 Uiso 1 1 calc R
H28B H 0.3649 1.1631 0.2702 0.041 Uiso 1 1 calc R
H28C H 0.2914 1.3182 0.2729 0.041 Uiso 1 1 calc R
C29 C 0.4886(8) 1.3953(8) 0.1984(6) 0.0254(17) Uani 1 1 d .
H29A H 0.4051 1.4685 0.2110 0.038 Uiso 1 1 calc R
H29B H 0.5295 1.4344 0.1406 0.038 Uiso 1 1 calc R
H29C H 0.5510 1.3537 0.2515 0.038 Uiso 1 1 calc R
C23 C 0.7934(8) 1.0452(8) 0.0819(6) 0.0253(17) Uani 1 1 d .
H23A H 0.7439 1.0198 0.0492 0.038 Uiso 1 1 calc R
H23B H 0.8295 0.9717 0.1417 0.038 Uiso 1 1 calc R
H23C H 0.8674 1.0579 0.0421 0.038 Uiso 1 1 calc R
C9 C 0.7560(9) 0.5679(9) 0.4148(6) 0.033(2) Uani 1 1 d .
H9A H 0.7289 0.4949 0.4214 0.050 Uiso 1 1 calc R
H9B H 0.6775 0.6576 0.3971 0.050 Uiso 1 1 calc R
H9C H 0.7930 0.5520 0.4749 0.050 Uiso 1 1 calc R
C19 C 0.2405(9) 0.8137(10) 0.5316(6) 0.033(2) Uani 1 1 d .
H19A H 0.3103 0.7193 0.5558 0.049 Uiso 1 1 calc R
H19B H 0.1611 0.8115 0.5133 0.049 Uiso 1 1 calc R
H19C H 0.2162 0.8578 0.5808 0.049 Uiso 1 1 calc R
C24 C 0.6428(8) 1.2876(8) 0.0055(5) 0.0228(16) Uani 1 1 d .
H24A H 0.7177 1.2896 -0.0374 0.034 Uiso 1 1 calc R
H24B H 0.5900 1.3787 0.0132 0.034 Uiso 1 1 calc R
H24C H 0.5854 1.2633 -0.0208 0.034 Uiso 1 1 calc R
C3 C 0.8894(7) 0.6117(7) 0.1484(5) 0.0195(15) Uani 1 1 d .
C11 C 0.3855(8) 0.6846(8) 0.3929(6) 0.0275(18) Uani 1 1 d .
H11A H 0.4350 0.6490 0.3417 0.041 Uiso 1 1 calc R
H11B H 0.3153 0.6520 0.4155 0.041 Uiso 1 1 calc R
H11C H 0.4475 0.6518 0.4449 0.041 Uiso 1 1 calc R
C27 C 0.3579(8) 1.3530(8) 0.1028(5) 0.0238(16) Uani 1 1 d .
H27A H 0.3216 1.2896 0.1024 0.036 Uiso 1 1 calc R
H27B H 0.4045 1.3750 0.0432 0.036 Uiso 1 1 calc R
H27C H 0.2842 1.4380 0.1098 0.036 Uiso 1 1 calc R
C12 C 0.1932(7) 0.8958(8) 0.2921(5) 0.0242(17) Uani 1 1 d .
C6 C 0.8050(8) 0.7103(8) 0.0581(5) 0.0280(18) Uani 1 1 d .
H6A H 0.7667 0.8054 0.0591 0.042 Uiso 1 1 calc R
H6B H 0.7322 0.6859 0.0552 0.042 Uiso 1 1 calc R
H6C H 0.8624 0.7021 0.0026 0.042 Uiso 1 1 calc R
C16 C 0.2942(8) 0.8967(9) 0.4445(5) 0.0242(17) Uani 1 1 d .
C25 C 0.7865(8) 1.2224(9) 0.1404(6) 0.0293(18) Uani 1 1 d .
H25A H 0.8588 1.2279 0.0957 0.044 Uiso 1 1 calc R
H25B H 0.8255 1.1536 0.2012 0.044 Uiso 1 1 calc R
H25C H 0.7317 1.3126 0.1490 0.044 Uiso 1 1 calc R
C18 C 0.1975(9) 1.0499(9) 0.4255(7) 0.037(2) Uani 1 1 d .
H18A H 0.2036 1.0794 0.4775 0.056 Uiso 1 1 calc R
H18B H 0.1052 1.0630 0.4207 0.056 Uiso 1 1 calc R
H18C H 0.2219 1.1051 0.3663 0.056 Uiso 1 1 calc R
C14 C 0.0691(8) 0.8839(10) 0.3475(6) 0.035(2) Uani 1 1 d .
H14A H 0.0010 0.9045 0.3034 0.053 Uiso 1 1 calc R
H14B H 0.0321 0.9497 0.3828 0.053 Uiso 1 1 calc R
H14C H 0.0953 0.7901 0.3915 0.053 Uiso 1 1 calc R
C8 C 0.9708(8) 0.4179(8) 0.3629(6) 0.0295(18) Uani 1 1 d .
H8A H 0.9943 0.3837 0.4300 0.044 Uiso 1 1 calc R
H8B H 1.0509 0.4140 0.3246 0.044 Uiso 1 1 calc R
H8C H 0.9359 0.3604 0.3504 0.044 Uiso 1 1 calc R
C4 C 0.9555(9) 0.4661(8) 0.1396(6) 0.0299(19) Uani 1 1 d .
H4A H 1.0116 0.4658 0.0830 0.045 Uiso 1 1 calc R
H4B H 0.8856 0.4391 0.1346 0.045 Uiso 1 1 calc R
H4C H 1.0115 0.4007 0.1955 0.045 Uiso 1 1 calc R
C17 C 0.4292(9) 0.8774(10) 0.4748(6) 0.036(2) Uani 1 1 d .
H17A H 0.4580 0.9434 0.4272 0.054 Uiso 1 1 calc R
H17B H 0.4969 0.7832 0.4808 0.054 Uiso 1 1 calc R
H17C H 0.4188 0.8932 0.5357 0.054 Uiso 1 1 calc R
C15 C 0.1508(9) 1.0473(10) 0.2264(6) 0.038(2) Uani 1 1 d .
H15A H 0.2307 1.0589 0.1961 0.058 Uiso 1 1 calc R
H15B H 0.1068 1.1099 0.2638 0.058 Uiso 1 1 calc R
H15C H 0.0883 1.0684 0.1779 0.058 Uiso 1 1 calc R
C13 C 0.2305(10) 0.8051(11) 0.2281(6) 0.040(2) Uani 1 1 d .
H13A H 0.2309 0.7157 0.2654 0.060 Uiso 1 1 calc R
H13B H 0.3200 0.7910 0.2015 0.060 Uiso 1 1 calc R
H13C H 0.1644 0.8511 0.1767 0.060 Uiso 1 1 calc R
Li1 Li 0.4668(13) 1.1035(13) 0.0300(8) 0.021(3) Uani 1 1 d .
C30 C 0.9251(9) 0.6568(8) 0.3489(6) 0.0300(19) Uani 1 1 d .
H30A H 0.9468 0.6304 0.4156 0.045 Uiso 1 1 calc R
H30B H 0.8605 0.7540 0.3270 0.045 Uiso 1 1 calc R
H30C H 1.0073 0.6435 0.3115 0.045 Uiso 1 1 calc R
H70 H 0.393(12) 0.931(12) 0.094(8) 0.06(4) Uiso 1 1 d .

loop_
_atom_site_aniso_label
_atom_site_aniso_U_11
_atom_site_aniso_U_22
_atom_site_aniso_U_33
_atom_site_aniso_U_23
_atom_site_aniso_U_13
_atom_site_aniso_U_12
Fe1 0.0139(5) 0.0148(5) 0.0128(5) -0.0046(4) 0.0008(4) -0.0074(4)
O3 0.018(3) 0.019(3) 0.015(2) -0.008(2) 0.0013(19) -0.011(2)
O4 0.019(3) 0.025(3) 0.016(3) -0.008(2) 0.002(2) -0.013(2)
O2 0.016(3) 0.024(3) 0.017(2) -0.009(2) 0.0058(19) -0.013(2)
O1 0.013(2) 0.019(3) 0.020(2) -0.007(2) -0.0004(19) -0.004(2)
C26 0.017(4) 0.019(4) 0.017(3) -0.009(3) 0.002(3) -0.007(3)
C20 0.018(4) 0.014(3) 0.016(3) -0.005(3) 0.000(3) -0.008(3)
C21 0.026(4) 0.020(4) 0.018(4) -0.003(3) -0.005(3) -0.012(3)
C22 0.013(3) 0.016(4) 0.025(4) -0.008(3) 0.001(3) -0.006(3)
C1 0.015(4) 0.018(4) 0.022(4) -0.009(3) 0.002(3) -0.009(3)
C5 0.022(4) 0.025(4) 0.032(4) -0.008(3) 0.005(3) -0.011(4)
C7 0.019(4) 0.017(4) 0.020(4) -0.005(3) 0.002(3) -0.005(3)
C2 0.023(4) 0.019(4) 0.030(4) -0.006(3) 0.001(3) -0.011(3)
C10 0.019(4) 0.025(4) 0.017(3) -0.008(3) 0.007(3) -0.013(3)
C28 0.026(4) 0.028(4) 0.023(4) -0.009(3) 0.007(3) -0.009(4)
C29 0.021(4) 0.018(4) 0.035(4) -0.009(3) -0.002(3) -0.006(3)
C23 0.021(4) 0.021(4) 0.033(4) -0.010(3) 0.007(3) -0.008(3)
C9 0.035(5) 0.032(5) 0.019(4) -0.005(3) 0.007(3) -0.008(4)
C19 0.036(5) 0.048(6) 0.024(4) -0.018(4) 0.014(4) -0.026(4)
C24 0.030(4) 0.020(4) 0.020(4) -0.006(3) 0.003(3) -0.014(3)
C3 0.018(4) 0.015(4) 0.022(4) -0.007(3) 0.002(3) -0.005(3)
C11 0.027(4) 0.024(4) 0.030(4) -0.007(3) 0.009(3) -0.014(4)
C27 0.021(4) 0.018(4) 0.029(4) -0.007(3) -0.002(3) -0.006(3)
C12 0.018(4) 0.035(5) 0.022(4) -0.006(3) -0.002(3) -0.015(4)
C6 0.027(4) 0.027(4) 0.025(4) -0.012(3) 0.002(3) -0.005(4)
C16 0.024(4) 0.036(5) 0.025(4) -0.016(4) 0.010(3) -0.022(4)
C25 0.027(4) 0.031(5) 0.035(5) -0.012(4) 0.001(4) -0.017(4)
C18 0.035(5) 0.037(5) 0.049(6) -0.026(4) 0.020(4) -0.021(4)
C14 0.020(4) 0.050(6) 0.039(5) -0.011(4) 0.002(4) -0.022(4)
C8 0.029(5) 0.023(4) 0.029(4) -0.005(3) -0.008(3) -0.004(4)
C4 0.036(5) 0.023(4) 0.027(4) -0.012(3) 0.005(4) -0.008(4)
C17 0.037(5) 0.057(6) 0.024(4) -0.011(4) 0.007(4) -0.033(5)
C15 0.023(4) 0.048(6) 0.035(5) 0.004(4) -0.005(4) -0.019(4)
C13 0.055(6) 0.065(7) 0.025(4) -0.021(4) 0.010(4) -0.044(6)
Li1 0.024(7) 0.020(6) 0.018(6) -0.006(5) 0.003(5) -0.010(5)
C30 0.033(5) 0.026(4) 0.033(4) -0.009(4) -0.011(4) -0.011(4)

loop_
_atom_type_symbol
_atom_type_description
_atom_type_scat_dispersion_real
_atom_type_scat_dispersion_imag
_atom_type_scat_source
C C 0.0033 0.0016 'International Tables Vol C Tables 4.2.6.8 and 6.1.1.4'
H H 0.0000 0.0000 'International Tables Vol C Tables 4.2.6.8 and 6.1.1.4'
Li Li -0.0003 0.0001 'International Tables Vol C Tables 4.2.6.8 and 6.1.1.4'
O O 0.0106 0.0060 'International Tables Vol C Tables 4.2.6.8 and 6.1.1.4'
Fe Fe 0.3463 0.8444 'International Tables Vol C Tables 4.2.6.8 and 6.1.1.4'

loop_
_geom_angle_atom_site_label_1
_geom_angle_atom_site_label_2
_geom_angle_atom_site_label_3
_geom_angle
_geom_angle_site_symmetry_1
_geom_angle_site_symmetry_3
O2 Fe1 O1 121.2(2) . .
O2 Fe1 O3 117.0(2) . .
O1 Fe1 O3 108.8(2) . .
O2 Fe1 O4 106.6(2) . .
O1 Fe1 O4 110.2(2) . .
O3 Fe1 O4 87.7(2) . .
O2 Fe1 Li1 121.3(3) . .
O1 Fe1 Li1 117.4(3) . .
O3 Fe1 Li1 42.2(3) . .
O4 Fe1 Li1 45.5(3) . .
C20 O3 Li1 132.9(6) . .
C20 O3 Fe1 132.2(4) . .
Li1 O3 Fe1 94.7(4) . .
Li1 O4 Fe1 135.3(5) 2_675 .
Li1 O4 Li1 84.0(6) 2_675 .
Fe1 O4 Li1 89.3(4) . .
C10 O2 Fe1 161.2(4) . .
C1 O1 Fe1 144.1(4) . .
C28 C26 C29 107.0(6) . .
C28 C26 C27 104.7(6) . .
C29 C26 C27 108.4(6) . .
C28 C26 C20 109.5(6) . .
C29 C26 C20 114.7(6) . .
C27 C26 C20 112.0(6) . .
O3 C20 C21 107.6(5) . .
O3 C20 C26 106.6(5) . .
C21 C20 C26 109.0(5) . .
O3 C20 C22 108.9(5) . .
C21 C20 C22 107.4(6) . .
C26 C20 C22 117.0(5) . .
C24 C22 C25 107.7(6) . .
C24 C22 C23 106.1(6) . .
C25 C22 C23 106.0(6) . .
C24 C22 C20 114.4(6) . .
C25 C22 C20 113.5(6) . .
C23 C22 C20 108.5(6) . .
O1 C1 C2 108.2(6) . .
O1 C1 C3 107.7(5) . .
C2 C1 C3 107.8(6) . .
O1 C1 C7 106.7(5) . .
C2 C1 C7 108.8(6) . .
C3 C1 C7 117.3(6) . .
C8 C7 C9 105.7(6) . .
C8 C7 C30 108.4(6) . .
C9 C7 C30 105.8(7) . .
C8 C7 C1 115.0(6) . .
C9 C7 C1 108.9(6) . .
C30 C7 C1 112.5(6) . .
O2 C10 C11 108.1(6) . .
O2 C10 C16 108.2(6) . .
C11 C10 C16 107.6(6) . .
O2 C10 C12 106.8(5) . .
C11 C10 C12 108.6(6) . .
C16 C10 C12 117.2(6) . .
C5 C3 C4 106.6(6) . .
C5 C3 C6 105.8(6) . .
C4 C3 C6 107.2(6) . .
C5 C3 C1 114.2(6) . .
C4 C3 C1 114.1(6) . .
C6 C3 C1 108.4(6) . .
C14 C12 C13 105.3(7) . .
C14 C12 C15 108.6(7) . .
C13 C12 C15 107.3(7) . .
C14 C12 C10 114.6(6) . .
C13 C12 C10 109.0(7) . .
C15 C12 C10 111.6(6) . .
C17 C16 C18 106.7(7) . .
C17 C16 C19 106.3(7) . .
C18 C16 C19 107.1(6) . .
C17 C16 C10 108.2(6) . .
C18 C16 C10 114.7(7) . .
C19 C16 C10 113.4(6) . .
O3 Li1 O4 135.9(7) . 2_675
O3 Li1 O4 88.3(5) . .
O4 Li1 O4 96.0(6) 2_675 .
O3 Li1 Li1 120.0(8) . 2_675
O4 Li1 Li1 49.7(4) 2_675 2_675
O4 Li1 Li1 46.3(4) . 2_675
O3 Li1 Fe1 43.1(3) . .
O4 Li1 Fe1 125.4(6) 2_675 .
O4 Li1 Fe1 45.2(3) . .
Li1 Li1 Fe1 83.2(6) 2_675 .

loop_
_geom_bond_atom_site_label_1
_geom_bond_atom_site_label_2
_geom_bond_distance
_geom_bond_site_symmetry_2
Fe1 O2 1.804(5) .
Fe1 O1 1.812(5) .
Fe1 O3 1.913(5) .
Fe1 O4 1.981(5) .
Fe1 Li1 2.790(12) .
O3 C20 1.434(8) .
O3 Li1 1.880(13) .
O4 Li1 1.886(13) 2_675
O4 Li1 1.990(13) .
O2 C10 1.425(8) .
O1 C1 1.417(8) .
C26 C28 1.526(10) .
C26 C29 1.532(10) .
C26 C27 1.541(10) .
C26 C20 1.586(10) .
C20 C21 1.539(9) .
C20 C22 1.598(9) .
C22 C24 1.531(10) .
C22 C25 1.534(10) .
C22 C23 1.536(10) .
C1 C2 1.552(10) .
C1 C3 1.591(10) .
C1 C7 1.591(10) .
C5 C3 1.527(10) .
C7 C8 1.526(10) .
C7 C9 1.540(10) .
C7 C30 1.539(11) .
C10 C11 1.546(11) .
C10 C16 1.591(10) .
C10 C12 1.594(10) .
C19 C16 1.547(11) .
C3 C4 1.537(10) .
C3 C6 1.542(10) .
C12 C14 1.540(10) .
C12 C13 1.544(11) .
C12 C15 1.555(12) .
C16 C17 1.536(11) .
C16 C18 1.538(12) .
Li1 O4 1.886(13) 2_675
Li1 Li1 2.59(2) 2_675
